data_4070621
loop_
_publ_author_name
'Crossley, Ian R.'
'Foreman, Mark R. St.-J.'
'Hill, Anthony F.'
'Owen, Gareth R.'
'White, Andrew J. P.'
'Williams, David J.'
'Willis, Anthony C.'

_publ_section_title
;
 Synthesis of the Ruthenaboratranes [Ru(CS)(PPh3){B(mt)3}](Ru\\rightarrow
 B)8and [Ru(CO)(CNR){B(mt)3}](Ru\\rightarrow B)8(mt = methimazolyl, R
 =tBu, C6H3Me2-2,6, C6H2Me3-2,4,6)
;
_journal_issue 3
_journal_name_full Organometallics
_journal_page_first 381
_journal_paper_doi 10.1021/om7008777
_journal_volume 27
_journal_year 2008
_chemical_absolute_configuration ad
_chemical_compound_source
;
?
;
_chemical_formula_moiety ' C23 H26 B N7 O Ru S3 '
_chemical_formula_sum 'C23 H26 B N7 O Ru S3'
_chemical_formula_weight 624.59
_chemical_name_systematic
; 
? 
;
_space_group_IT_number 45
_symmetry_cell_setting orthorhombic
_symmetry_space_group_name_Hall 'I 2 -2c'
_symmetry_space_group_name_H-M 'I b a 2'
_atom_sites_solution_hydrogens geom
_atom_sites_solution_primary direct
_audit_creation_date 04-16-06
_audit_creation_method CRYSTALS_ver_12-03-99
_audit_update_record
;
2004-06-16 - Report on C23 H26 B N7 O Ru S3
             by Anthony C. Willis
             for   Anthony F. Hill and Ian Crossley

2004-06-16 - passes checkcif tests with minor warnings

;
_cell_angle_alpha 90
_cell_angle_beta 90
_cell_angle_gamma 90
_cell_formula_units_Z 8
_cell_length_a 25.1240(6)
_cell_length_b 13.1240(2)
_cell_length_c 16.4268(3)
_cell_measurement_reflns_used 28306
_cell_measurement_temperature 200
_cell_measurement_theta_max 27.485
_cell_measurement_theta_min 2.546
_cell_volume 5416.37(18)
_computing_cell_refinement
; 
 Denzo/Scalepack (Otwinowski & Minor, 1996) 
;
_computing_data_collection
; 
 COLLECT (Nonius BV, 1997) 
;
_computing_data_reduction
; 
 Denzo/Scalepack (Otwinowski & Minor, 1996) 
;
_computing_molecular_graphics
; 
ORTEP-II (Johnson 1976) in teXsan (MSC, 1992-1997)
;
_computing_publication_material
; 
 CRYSTALS (Watkin et al 2003) 
;
_computing_structure_refinement
; 
 CRYSTALS (Watkin et al 2003) 
;
_computing_structure_solution
; 
 SIR92 (Altomare et al, 1994) 
;
_diffrn_ambient_temperature 200
_diffrn_measured_fraction_theta_full 0.997
_diffrn_measured_fraction_theta_max 0.959
_diffrn_measurement_device_type
; 
Nonius Kappa CCD 
;
_diffrn_measurement_method ' \f and \w scans with CCD '
_diffrn_radiation_monochromator graphite
_diffrn_radiation_type 'Mo K\a'
_diffrn_radiation_wavelength 0.71073
_diffrn_reflns_av_R_equivalents 0.06
_diffrn_reflns_limit_h_max 32
_diffrn_reflns_limit_h_min -33
_diffrn_reflns_limit_k_max 16
_diffrn_reflns_limit_k_min -17
_diffrn_reflns_limit_l_max 18
_diffrn_reflns_limit_l_min -21
_diffrn_reflns_number 31434
_diffrn_reflns_theta_full 27.248
_diffrn_reflns_theta_max 28.091
_diffrn_reflns_theta_min 2.885
_diffrn_standards_decay_% 0.00
_diffrn_standards_interval_count 0
_diffrn_standards_interval_time 0
_diffrn_standards_number 0
_exptl_absorpt_coefficient_mu 0.841
_exptl_absorpt_correction_T_max 0.957
_exptl_absorpt_correction_T_min 0.870
_exptl_absorpt_correction_type integration
_exptl_absorpt_process_details
;
via Gaussian method (Coppens, 1970) implemented in maXus (2000)
;
_exptl_crystal_colour ' yellow  '
_exptl_crystal_density_diffrn 1.532
_exptl_crystal_density_meas ?
_exptl_crystal_description ' needle '
_exptl_crystal_F_000 2544
_exptl_crystal_size_max 0.25
_exptl_crystal_size_mid 0.07
_exptl_crystal_size_min 0.05
_refine_diff_density_max 0.71
_refine_diff_density_min -0.59
_refine_ls_abs_structure_details 'Flack, 2983 Friedel-pairs'
_refine_ls_abs_structure_Flack 0.01(3)
_refine_ls_extinction_coef 176(15)
_refine_ls_extinction_method 'Larson 1970 Crystallographic Computing eq 22'
_refine_ls_goodness_of_fit_ref 1.0898
_refine_ls_hydrogen_treatment mixed
_refine_ls_matrix_type full
_refine_ls_number_parameters 381
_refine_ls_number_reflns 4105
_refine_ls_number_restraints 55
_refine_ls_R_factor_all 0.0376
_refine_ls_R_factor_gt 0.0268
_refine_ls_shift/su_max 0.008512
_refine_ls_structure_factor_coef F
_refine_ls_weighting_details
;
 Method, part 1, Chebychev polynomial, (Watkin, 1994, Prince, 1982) 
 [weight] = 1.0/[A~0~*T~0~(x)+A~1~*T~1~(x) ... +A~n-1~]*T~n-1~(x)] 
 where A~i~ are the Chebychev coefficients listed below and x= Fcalc/Fmax 
 Method = Robust Weighting (Prince, 1982) 
 W = [weight] * [1-(deltaF/6*sigmaF)^2^]^2^ 
 A~i~ are: 
 0.330 0.0738 0.162 0.0302 0.0584 
;
_refine_ls_weighting_scheme calc
_refine_ls_wR_factor_all 0.0317
_refine_ls_wR_factor_gt 0.0266
_refine_ls_wR_factor_ref 0.0266
_reflns_limit_h_max 33
_reflns_limit_h_min 0
_reflns_limit_k_max 17
_reflns_limit_k_min 0
_reflns_limit_l_max 18
_reflns_limit_l_min -21
_reflns_number_gt 4105
_reflns_number_total 6134
_reflns_threshold_expression I>3.00u(I)
_cod_data_source_file om7008777-file003.cif
_cod_data_source_block irc03
_cod_depositor_comments
;
The following automatic conversions were performed:

'_symmetry_cell_setting' value 'Orthorhombic' changed to
'orthorhombic' according to
/home/saulius/struct/CIF-dictionaries/cif_core.dic dictionary named
'cif_core.dic' version 2.4.1 from 2010-06-29.

Automatic conversion script
Id: cif_fix_values 1715 2011-07-08 13:25:40Z adriana 

The following automatic conversions were performed:

'_exptl_crystal_density_meas' value 'not measured' was changed to '?'
- the value is perceived as not measured.

Automatic conversion script
Id: cif_fix_values 3008 2015-01-20 13:52:24Z robertas 
;
_cod_original_sg_symbol_H-M 'I b a 2 '
_cod_original_formula_sum ' C23 H26 B N7 O Ru S3 '
_cod_database_code 4070621

loop_
_symmetry_equiv_pos_as_xyz
x,y,z
x+1/2,y+1/2,z+1/2
-x+1/2,y+1/2,z
-x+1,y+1,z+1/2
x+1/2,-y+1/2,z
x+1,-y+1,z+1/2
-x,-y,z
-x+1/2,-y+1/2,z+1/2

loop_
_atom_site_label
_atom_site_type_symbol
_atom_site_fract_x
_atom_site_fract_y
_atom_site_fract_z
_atom_site_U_iso_or_equiv
_atom_site_occupancy
_atom_site_adp_type
_atom_site_refinement_flags_posn
Ru1 Ru 0.640605(10) 0.708937(18) 0.49999(4) 0.0344 1.0000 Uani .
S1 S 0.59056(5) 0.82250(8) 0.58631(9) 0.0556 1.0000 Uani .
S2 S 0.70579(3) 0.63298(6) 0.41482(6) 0.0305 1.0000 Uani .
S3 S 0.67072(5) 0.60866(7) 0.61941(7) 0.0467 1.0000 Uani .
O1 O 0.61757(14) 0.8484(3) 0.3611(2) 0.0686 1.0000 Uani .
N1 N 0.57060(12) 0.5160(2) 0.4538(2) 0.0443 1.0000 Uani .
N12 N 0.67979(12) 0.9219(2) 0.54688(19) 0.0318 1.0000 Uani .
N15 N 0.61999(14) 1.0239(2) 0.5965(2) 0.0495 1.0000 Uani D
N22 N 0.74774(11) 0.8111(2) 0.46798(17) 0.0275 1.0000 Uani .
N25 N 0.79942(11) 0.7267(2) 0.3864(2) 0.0376 1.0000 Uani D
N32 N 0.72973(13) 0.7798(2) 0.61327(18) 0.0349 1.0000 Uani .
N35 N 0.75296(19) 0.6764(2) 0.7114(2) 0.0519 1.0000 Uani D
C1 C 0.59126(15) 0.5913(3) 0.4748(2) 0.0423 1.0000 Uani .
C2 C 0.55421(14) 0.4265(3) 0.4158(3) 0.0363 1.0000 Uani .
C3 C 0.53775(17) 0.3454(3) 0.4652(3) 0.0401 1.0000 Uani D
C4 C 0.52463(16) 0.2554(3) 0.4258(3) 0.0493 1.0000 Uani .
C5 C 0.52879(17) 0.2448(4) 0.3414(3) 0.0544 1.0000 Uani D
C6 C 0.54593(18) 0.3270(4) 0.2962(3) 0.0542 1.0000 Uani .
C7 C 0.55838(15) 0.4194(3) 0.3317(3) 0.0466 1.0000 Uani D
C8 C 0.5346(2) 0.3548(4) 0.5552(3) 0.0532 1.0000 Uani D
C9 C 0.5157(2) 0.1450(5) 0.3010(4) 0.0893 1.0000 Uani D
C10 C 0.5779(2) 0.5083(5) 0.2820(3) 0.0679 1.0000 Uani D
C11 C 0.63051(16) 0.9254(3) 0.5767(2) 0.0397 1.0000 Uani .
C13 C 0.69932(16) 1.0203(3) 0.5473(2) 0.0373 1.0000 Uani .
C14 C 0.66258(18) 1.0841(3) 0.5756(3) 0.0480 1.0000 Uani .
C16 C 0.5712(2) 1.0611(4) 0.6294(4) 0.0796 1.0000 Uani D
C21 C 0.75198(13) 0.7260(2) 0.4217(2) 0.0278 1.0000 Uani .
C23 C 0.79427(14) 0.8644(3) 0.4625(2) 0.0371 1.0000 Uani .
C24 C 0.82617(15) 0.8126(3) 0.4114(3) 0.0457 1.0000 Uani .
C26 C 0.82023(17) 0.6471(3) 0.3329(3) 0.0558 1.0000 Uani D
C31 C 0.71925(18) 0.6896(3) 0.6495(2) 0.0400 1.0000 Uani .
C33 C 0.77206(18) 0.8233(3) 0.6549(2) 0.0435 1.0000 Uani .
C34 C 0.7859(2) 0.7596(3) 0.7151(3) 0.0593 1.0000 Uani .
C36 C 0.7570(3) 0.5850(3) 0.7614(3) 0.0702 1.0000 Uani D
C40 C 0.62464(15) 0.7925(3) 0.4154(3) 0.0446 1.0000 Uani .
B1 B 0.70266(17) 0.8139(3) 0.5322(2) 0.0304 1.0000 Uani .
H41 H 0.51168(16) 0.1963(3) 0.4588(3) 0.0588 1.0000 Uiso R
H61 H 0.54945(18) 0.3196(4) 0.2359(3) 0.0649 1.0000 Uiso R
H81 H 0.5195(11) 0.2908(10) 0.5786(4) 0.0642 1.0000 Uiso D
H82 H 0.5711(3) 0.366(2) 0.5778(4) 0.0642 1.0000 Uiso D
H83 H 0.5112(9) 0.4137(14) 0.5697(4) 0.0642 1.0000 Uiso D
H91 H 0.5155(15) 0.1542(10) 0.2406(4) 0.1065 1.0000 Uiso D
H92 H 0.5431(9) 0.0931(9) 0.3161(18) 0.1065 1.0000 Uiso D
H93 H 0.4799(7) 0.1213(16) 0.3195(19) 0.1065 1.0000 Uiso D
H101 H 0.5761(12) 0.4907(12) 0.2228(3) 0.0813 1.0000 Uiso D
H102 H 0.6155(5) 0.5241(17) 0.2972(14) 0.0813 1.0000 Uiso D
H103 H 0.5550(9) 0.5691(9) 0.2930(16) 0.0813 1.0000 Uiso D
H131 H 0.73578(16) 1.0406(3) 0.5291(2) 0.0447 1.0000 Uiso R
H141 H 0.66537(18) 1.1598(3) 0.5808(3) 0.0580 1.0000 Uiso R
H161 H 0.5767(5) 1.1314(12) 0.651(2) 0.0950 1.0000 Uiso D
H162 H 0.5592(8) 1.0151(17) 0.6744(15) 0.0950 1.0000 Uiso D
H163 H 0.5435(4) 1.063(3) 0.5858(7) 0.0950 1.0000 Uiso D
H231 H 0.80300(14) 0.9297(3) 0.4910(2) 0.0447 1.0000 Uiso R
H241 H 0.86292(15) 0.8330(3) 0.3946(3) 0.0547 1.0000 Uiso R
H261 H 0.8501(8) 0.6753(8) 0.2995(13) 0.0671 1.0000 Uiso D
H262 H 0.8335(10) 0.5889(10) 0.3665(5) 0.0671 1.0000 Uiso D
H263 H 0.7913(4) 0.6227(15) 0.2960(12) 0.0671 1.0000 Uiso D
H331 H 0.78913(18) 0.8903(3) 0.6423(2) 0.0525 1.0000 Uiso R
H341 H 0.8151(2) 0.7708(3) 0.7555(3) 0.0710 1.0000 Uiso R
H361 H 0.7792(11) 0.5999(9) 0.8105(11) 0.0849 1.0000 Uiso D
H362 H 0.7739(12) 0.5291(8) 0.7291(8) 0.0849 1.0000 Uiso D
H363 H 0.7206(4) 0.5634(14) 0.7790(16) 0.0849 1.0000 Uiso D

loop_
_atom_site_aniso_label
_atom_site_aniso_U_11
_atom_site_aniso_U_22
_atom_site_aniso_U_33
_atom_site_aniso_U_23
_atom_site_aniso_U_13
_atom_site_aniso_U_12
Ru1 0.03043(12) 0.02721(11) 0.04558(15) -0.00244(19) 0.00904(18) -0.00439(12)
S1 0.0499(6) 0.0352(5) 0.0818(9) -0.0078(5) 0.0352(6) -0.0060(5)
S2 0.0303(4) 0.0280(4) 0.0331(4) -0.0029(4) 0.0014(4) -0.0030(3)
S3 0.0676(7) 0.0293(5) 0.0433(6) 0.0043(4) 0.0177(5) -0.0050(5)
O1 0.062(2) 0.067(2) 0.077(3) 0.0175(19) -0.0102(19) 0.0127(18)
N1 0.0280(17) 0.0307(17) 0.074(2) -0.0091(16) 0.0024(16) -0.0025(13)
N12 0.0350(17) 0.0218(14) 0.0387(17) -0.0003(12) 0.0075(13) -0.0032(12)
N15 0.050(2) 0.0318(17) 0.066(3) -0.0077(16) 0.0214(18) 0.0034(15)
N22 0.0246(13) 0.0285(15) 0.0293(14) -0.0010(11) 0.0016(11) -0.0028(11)
N25 0.0285(15) 0.0353(17) 0.049(2) -0.0089(14) 0.0060(13) -0.0018(13)
N32 0.0526(18) 0.0241(14) 0.0280(16) 0.0004(12) 0.0005(13) -0.0015(14)
N35 0.096(3) 0.0317(17) 0.0275(18) 0.0009(14) -0.0049(18) 0.0100(19)
C1 0.0276(18) 0.043(2) 0.057(3) -0.0021(17) 0.0129(15) -0.0013(16)
C2 0.0251(17) 0.0246(17) 0.059(3) -0.0095(18) 0.0011(17) 0.0013(14)
C3 0.034(2) 0.029(2) 0.057(3) -0.0068(17) 0.0012(18) -0.0006(17)
C4 0.040(2) 0.036(2) 0.073(3) -0.009(2) 0.012(2) -0.0057(18)
C5 0.037(2) 0.055(3) 0.071(3) -0.026(2) 0.000(2) -0.002(2)
C6 0.044(3) 0.065(3) 0.054(3) -0.012(2) 0.002(2) 0.009(2)
C7 0.0268(19) 0.054(3) 0.059(3) 0.000(2) 0.0029(19) 0.0105(18)
C8 0.057(3) 0.051(3) 0.052(3) 0.002(2) 0.003(2) 0.006(2)
C9 0.064(3) 0.097(4) 0.107(5) -0.065(4) 0.011(3) -0.027(3)
C10 0.066(3) 0.071(3) 0.067(3) 0.019(3) 0.019(2) 0.019(3)
C11 0.047(2) 0.0284(18) 0.044(2) -0.0043(16) 0.0152(18) 0.0019(16)
C13 0.041(2) 0.0261(19) 0.045(2) -0.0004(16) 0.0063(17) -0.0041(16)
C14 0.052(2) 0.027(2) 0.065(3) 0.000(2) 0.010(2) -0.0036(18)
C16 0.070(4) 0.043(3) 0.126(5) -0.010(3) 0.052(3) 0.010(2)
C21 0.0265(15) 0.0294(18) 0.0276(17) -0.0013(14) 0.0036(14) -0.0011(14)
C23 0.0290(18) 0.0330(19) 0.049(2) -0.0043(17) 0.0006(16) -0.0071(15)
C24 0.0287(18) 0.041(2) 0.067(3) -0.012(2) 0.0095(19) -0.0099(16)
C26 0.041(2) 0.050(3) 0.076(3) -0.024(2) 0.019(2) 0.003(2)
C31 0.070(3) 0.0272(19) 0.0226(19) -0.0005(13) 0.0053(17) 0.0018(18)
C33 0.064(3) 0.0324(19) 0.034(2) -0.0083(16) -0.0117(19) 0.0004(19)
C34 0.106(4) 0.038(2) 0.034(2) -0.0110(18) -0.019(2) 0.011(2)
C36 0.141(5) 0.040(2) 0.029(2) 0.0071(19) -0.013(3) 0.011(3)
C40 0.0275(18) 0.042(2) 0.064(3) -0.006(2) -0.0035(17) 0.0005(17)
B1 0.035(2) 0.0243(19) 0.032(2) 0.0010(14) 0.0016(15) -0.0060(15)

loop_
_atom_type_symbol
_atom_type_scat_dispersion_real
_atom_type_scat_dispersion_imag
_atom_type_scat_Cromer_Mann_a1
_atom_type_scat_Cromer_Mann_b1
_atom_type_scat_Cromer_Mann_a2
_atom_type_scat_Cromer_Mann_b2
_atom_type_scat_Cromer_Mann_a3
_atom_type_scat_Cromer_Mann_b3
_atom_type_scat_Cromer_Mann_a4
_atom_type_scat_Cromer_Mann_b4
_atom_type_scat_Cromer_Mann_c
_atom_type_scat_source
'C   ' 0.0033 0.0016 2.3100 20.8439 1.0200 10.2075 1.5886 0.5687 0.8650 51.6512 0.2156 International_Tables_Vol_IV_Table_2.2B
'H   ' 0.0000 0.0000 0.4930 10.5109 0.3229 26.1257 0.1402 3.1424 0.0408 57.7998 0.0030 International_Tables_Vol_IV_Table_2.2B
'B   ' 0.0013 0.0007 2.0545 23.2185 1.3326 1.0210 1.0979 60.3498 0.7068 0.1403 -0.1932 International_Tables_Vol_IV_Table_2.2B
'N   ' 0.0061 0.0033 12.2126 0.0057 3.1322 9.8933 2.0125 28.9975 1.1663 0.5826 -11.5290 International_Tables_Vol_IV_Table_2.2B
'O   ' 0.0106 0.0060 3.0485 13.2771 2.2868 5.7011 1.5463 0.3239 0.8670 32.9089 0.2508 International_Tables_Vol_IV_Table_2.2B
'Ru  ' -1.2594 0.8363 19.2674 0.8085 12.9182 8.4347 4.8634 24.7997 1.5676 94.2928 5.3787 International_Tables_Vol_IV_Table_2.2B
'S   ' 0.1246 0.1234 6.9053 1.4679 5.2034 22.2151 1.4379 0.2536 1.5863 56.1720 0.8669 International_Tables_Vol_IV_Table_2.2B

loop_
_exptl_crystal_face_index_h
_exptl_crystal_face_index_k
_exptl_crystal_face_index_l
_exptl_crystal_face_perp_dist
0 0 1 0.100
0 0 -1 0.150
0 1 0 0.040
0 -1 0 0.030
1 0 0 0.020
-1 0 0 0.035

loop_
_geom_angle_atom_site_label_1
_geom_angle_atom_site_label_2
_geom_angle_atom_site_label_3
_geom_angle
_geom_angle_publ_flag
S1 Ru1 S2 165.06(3) yes
S1 Ru1 S3 91.26(4) yes
S2 Ru1 S3 91.89(3) yes
S1 Ru1 C1 105.82(11) yes
S2 Ru1 C1 88.94(10) yes
S3 Ru1 C1 86.78(12) yes
S1 Ru1 C40 87.81(14) yes
S2 Ru1 C40 87.40(13) yes
S3 Ru1 C40 173.44(13) yes
C1 Ru1 C40 99.72(17) yes
S1 Ru1 B1 80.65(11) yes
S2 Ru1 B1 85.03(11) yes
S3 Ru1 B1 85.65(11) yes
C1 Ru1 B1 170.16(15) yes
C40 Ru1 B1 87.79(16) yes
Ru1 S1 C11 97.44(13) yes
Ru1 S2 C21 97.54(11) yes
Ru1 S3 C31 96.76(13) yes
C1 N1 C2 167.8(4) yes
C11 N12 C13 107.2(3) yes
C11 N12 B1 115.7(3) yes
C13 N12 B1 136.5(3) yes
C11 N15 C14 109.6(3) yes
C11 N15 C16 125.7(4) yes
C14 N15 C16 124.6(4) yes
C21 N22 C23 108.6(3) yes
C21 N22 B1 117.3(3) yes
C23 N22 B1 131.3(3) yes
C21 N25 C24 108.3(3) yes
C21 N25 C26 125.4(3) yes
C24 N25 C26 126.2(3) yes
C31 N32 C33 107.0(3) yes
C31 N32 B1 122.8(3) yes
C33 N32 B1 129.6(3) yes
C31 N35 C34 108.3(3) yes
C31 N35 C36 125.5(4) yes
C34 N35 C36 126.0(4) yes
Ru1 C1 N1 168.0(3) yes
N1 C2 C3 117.9(4) yes
N1 C2 C7 118.7(4) yes
C3 C2 C7 123.2(4) yes
C2 C3 C4 116.5(4) yes
C2 C3 C8 121.9(4) yes
C4 C3 C8 121.5(4) yes
C3 C4 C5 122.0(4) yes
C3 C4 H41 119.009 no
C5 C4 H41 118.948 no
C4 C5 C6 118.6(4) yes
C4 C5 C9 120.5(5) yes
C6 C5 C9 120.8(5) yes
C5 C6 C7 122.1(5) yes
C5 C6 H61 118.970 no
C7 C6 H61 118.967 no
C2 C7 C6 117.5(4) yes
C2 C7 C10 120.8(4) yes
C6 C7 C10 121.7(4) yes
C3 C8 H81 109.470(10) no
C3 C8 H82 109.470(10) no
H81 C8 H82 109.470(7) no
C3 C8 H83 109.470(10) no
H81 C8 H83 109.48(2) no
H82 C8 H83 109.470(10) no
C5 C9 H91 109.470(10) no
C5 C9 H92 109.470(10) no
H91 C9 H92 109.470(7) no
C5 C9 H93 109.470(10) no
H91 C9 H93 109.48(2) no
H92 C9 H93 109.470(10) no
C7 C10 H101 109.470(10) no
C7 C10 H102 109.470(10) no
H101 C10 H102 109.470(7) no
C7 C10 H103 109.470(10) no
H101 C10 H103 109.48(2) no
H102 C10 H103 109.470(10) no
N15 C11 S1 128.5(3) yes
N15 C11 N12 107.5(3) yes
S1 C11 N12 123.9(3) yes
N12 C13 C14 110.1(3) yes
N12 C13 H131 124.921 no
C14 C13 H131 124.985 no
N15 C14 C13 105.5(3) yes
N15 C14 H141 127.220 no
C13 C14 H141 127.314 no
N15 C16 H161 109.470(10) no
N15 C16 H162 109.470(10) no
H161 C16 H162 109.470(7) no
N15 C16 H163 109.470(10) no
H161 C16 H163 109.48(2) no
H162 C16 H163 109.470(10) no
N22 C21 S2 125.4(2) yes
N22 C21 N25 108.1(3) yes
S2 C21 N25 126.4(3) yes
N22 C23 C24 107.0(3) yes
N22 C23 H231 126.559 no
C24 C23 H231 126.448 no
N25 C24 C23 108.0(3) yes
N25 C24 H241 125.954 no
C23 C24 H241 125.997 no
N25 C26 H261 109.470(10) no
N25 C26 H262 109.470(10) no
H261 C26 H262 109.470(7) no
N25 C26 H263 109.470(10) no
H261 C26 H263 109.48(2) no
H262 C26 H263 109.470(10) no
N32 C31 S3 124.2(3) yes
N32 C31 N35 109.0(4) yes
S3 C31 N35 126.8(3) yes
N32 C33 C34 107.8(4) yes
N32 C33 H331 126.073 no
C34 C33 H331 126.096 no
N35 C34 C33 107.9(4) yes
N35 C34 H341 126.098 no
C33 C34 H341 126.032 no
N35 C36 H361 109.470(10) no
N35 C36 H362 109.470(10) no
H361 C36 H362 109.470(7) no
N35 C36 H363 109.470(10) no
H361 C36 H363 109.48(2) no
H362 C36 H363 109.470(10) no
O1 C40 Ru1 175.8(4) yes
N32 B1 N12 106.9(3) yes
N32 B1 N22 104.8(3) yes
N12 B1 N22 113.5(3) yes
N32 B1 Ru1 110.0(2) yes
N12 B1 Ru1 110.9(3) yes
N22 B1 Ru1 110.4(2) yes
N22 B1 Ru1 110.4(2) yes

loop_
_geom_bond_atom_site_label_1
_geom_bond_atom_site_label_2
_geom_bond_distance
_geom_bond_publ_flag
Ru1 S1 2.4110(11) yes
Ru1 S2 2.3733(9) yes
Ru1 S3 2.4804(12) yes
Ru1 C1 2.023(4) yes
Ru1 C40 1.815(5) yes
Ru1 B1 2.146(4) yes
S1 C11 1.690(4) yes
S2 C21 1.688(3) yes
S3 C31 1.690(4) yes
O1 C40 1.169(5) yes
N1 C1 1.168(5) yes
N1 C2 1.392(5) yes
N12 C11 1.333(5) yes
N12 C13 1.382(4) yes
N12 B1 1.549(5) yes
N15 C11 1.359(5) yes
N15 C14 1.373(5) yes
N15 C16 1.426(5) yes
N22 C21 1.355(4) yes
N22 C23 1.366(4) yes
N22 B1 1.548(5) yes
N25 C21 1.326(4) yes
N25 C24 1.376(5) yes
N25 C26 1.462(5) yes
N32 C31 1.351(4) yes
N32 C33 1.387(5) yes
N32 B1 1.561(5) yes
N35 C31 1.335(5) yes
N35 C34 1.372(6) yes
N35 C36 1.458(5) yes
C2 C3 1.402(6) yes
C2 C7 1.389(6) yes
C3 C4 1.387(6) yes
C3 C8 1.485(6) yes
C4 C5 1.397(7) yes
C4 H41 1.000 no
C5 C6 1.379(7) yes
C5 C9 1.505(6) yes
C6 C7 1.381(6) yes
C6 H61 1.000 no
C7 C10 1.505(7) yes
C8 H81 1.000 no
C8 H82 1.000 no
C8 H83 1.000 no
C9 H91 1.000 no
C9 H92 1.000 no
C9 H93 1.000 no
C10 H101 1.000 no
C10 H102 1.000 no
C10 H103 1.000 no
C13 C14 1.330(6) yes
C13 H131 1.000 no
C14 H141 1.000 no
C16 H161 1.000 no
C16 H162 1.000 no
C16 H163 1.000 no
C23 C24 1.345(5) yes
C23 H231 1.000 no
C24 H241 1.000 no
C26 H261 1.000 no
C26 H262 1.000 no
C26 H263 1.000 no
C33 C34 1.340(6) yes
C33 H331 1.000 no
C34 H341 1.000 no
C36 H361 1.000 no
C36 H362 1.000 no
C36 H363 1.000 no

loop_
_geom_contact_atom_site_label_1
_geom_contact_atom_site_label_2
_geom_contact_distance
_geom_contact_site_symmetry_2
_geom_contact_publ_flag
S2 C13 3.550(4) 3_645 no
S2 C34 3.577(5) 8_664 no
O1 C9 3.492(6) 7_665 no
N1 C3 3.279(5) 7_665 no
N1 C2 3.285(5) 7_665 no
N1 C8 3.555(6) 7_665 no
N1 N1 3.572(6) 7_665 no
N25 N35 3.408(5) 8_664 no
N25 C36 3.512(6) 8_664 no
N25 C34 3.542(6) 8_664 no
N35 C14 3.309(6) 3_645 no
N35 C26 3.568(6) 8_665 no
N35 C13 3.592(5) 3_645 no
C1 C3 3.350(6) 7_665 no
C1 C8 3.499(6) 7_665 no
C2 C2 3.338(7) 7_665 no
C2 C24 3.357(5) 3_645 no
C3 C24 3.557(6) 3_645 no
C7 C24 3.477(6) 3_645 no
C13 C31 3.455(5) 3_655 no
C14 C31 3.494(6) 3_655 no
C14 C34 3.497(6) 3_655 no
C21 C34 3.530(6) 8_664 no
C24 C36 3.499(7) 8_664 no
C26 C34 3.515(7) 8_664 no

loop_
_geom_torsion_atom_site_label_1
_geom_torsion_atom_site_label_2
_geom_torsion_atom_site_label_3
_geom_torsion_atom_site_label_4
_geom_torsion
_geom_torsion_publ_flag
Ru1 S1 C11 N12 -15.0(3) no
Ru1 S1 C11 N15 165.0(3) no
Ru1 S2 C21 N22 2.7(3) no
Ru1 S2 C21 N25 179.3(3) no
Ru1 S3 C31 N32 2.9(4) no
Ru1 S3 C31 N35 -177.2(4) no
Ru1 B1 N12 C11 31.6(4) no
Ru1 B1 N12 C13 -158.9(3) no
Ru1 B1 N22 C21 -22.4(4) no
Ru1 B1 N22 C23 179.3(3) no
Ru1 B1 N32 C31 8.3(4) no
Ru1 B1 N32 C33 178.2(3) no
S1 Ru1 S3 C31 -79.2(1) no
S1 Ru1 B1 N12 -30.7(2) no
S1 Ru1 B1 N22 -157.4(2) no
S1 Ru1 B1 N32 87.4(2) no
S1 C11 N12 C13 179.0(3) no
S1 C11 N12 B1 -8.6(4) no
S1 C11 N15 C14 -177.4(3) no
S1 C11 N15 C16 -0.9(6) no
S2 Ru1 S3 C31 86.2(1) no
S2 Ru1 B1 N12 145.1(2) no
S2 Ru1 B1 N22 18.4(2) no
S2 Ru1 B1 N32 -96.8(2) no
S2 C21 N22 C23 175.6(3) no
S2 C21 N22 B1 12.7(4) no
S2 C21 N25 C24 -176.1(3) no
S2 C21 N25 C26 1.5(5) no
S3 Ru1 S1 C11 108.5(1) no
S3 Ru1 S2 C21 -96.8(1) no
S3 Ru1 B1 N12 -122.7(2) no
S3 Ru1 B1 N22 110.6(2) no
S3 Ru1 B1 N32 -4.6(2) no
S3 C31 N32 C33 -179.8(3) no
S3 C31 N32 B1 -7.9(5) no
S3 C31 N35 C34 180.0(3) no
S3 C31 N35 C36 5.1(7) no
N1 C2 C3 C4 -176.4(3) no
N1 C2 C3 C8 3.5(6) no
N1 C2 C7 C6 174.9(4) no
N1 C2 C7 C10 -2.7(6) no
N12 C11 N15 C14 2.6(4) no
N12 C11 N15 C16 179.1(4) no
N12 C13 C14 N15 2.5(5) no
N12 B1 Ru1 C40 57.5(2) no
N12 B1 N22 C21 -147.6(3) no
N12 B1 N22 C23 54.1(5) no
N12 B1 N32 C31 128.8(4) no
N12 B1 N32 C33 -61.3(5) no
N15 C11 N12 C13 -1.0(4) no
N15 C11 N12 B1 171.4(3) no
N22 C21 N25 C24 0.9(4) no
N22 C21 N25 C26 178.5(3) no
N22 C23 C24 N25 -0.8(4) no
N22 B1 Ru1 C40 -69.2(3) no
N22 B1 N12 C11 156.6(3) no
N22 B1 N12 C13 -34.0(5) no
N22 B1 N32 C31 -110.4(4) no
N22 B1 N32 C33 59.5(4) no
N25 C21 N22 C23 -1.4(4) no
N25 C21 N22 B1 -164.4(3) no
N32 C31 N35 C34 -0.1(5) no
N32 C31 N35 C36 -175.0(4) no
N32 C33 C34 N35 0.4(5) no
N32 B1 Ru1 C40 175.6(3) no
N32 B1 N12 C11 -88.3(4) no
N32 B1 N12 C13 81.1(5) no
N32 B1 N22 C21 96.1(3) no
N32 B1 N22 C23 -62.2(4) no
N35 C31 N32 C33 0.3(4) no
N35 C31 N32 B1 172.2(3) no
C1 Ru1 S1 C11 -164.5(2) no
C1 Ru1 S2 C21 176.5(2) no
C1 Ru1 S3 C31 175.1(2) no
C2 C3 C4 C5 1.6(6) no
C2 C7 C6 C5 1.4(6) no
C3 C2 C7 C6 -0.5(6) no
C3 C2 C7 C10 -178.1(4) no
C3 C4 C5 C6 -0.7(6) no
C3 C4 C5 C9 178.2(4) no
C4 C3 C2 C7 -0.9(6) no
C4 C5 C6 C7 -0.8(7) no
C5 C4 C3 C8 -178.3(4) no
C5 C6 C7 C10 179.0(4) no
C7 C2 C3 C8 178.9(4) no
C7 C6 C5 C9 -179.8(4) no
C11 S1 Ru1 C40 -65.0(2) no
C11 S1 Ru1 B1 23.1(2) no
C11 N12 C13 C14 -1.0(4) no
C11 N15 C14 C13 -3.1(5) no
C13 C14 N15 C16 -179.7(4) no
C14 C13 N12 B1 -171.0(4) no
C21 S2 Ru1 C40 76.7(2) no
C21 S2 Ru1 B1 -11.3(1) no
C21 N22 C23 C24 1.4(4) no
C21 N25 C24 C23 -0.0(4) no
C23 C24 N25 C26 -177.6(4) no
C24 C23 N22 B1 161.1(4) no
C31 S3 Ru1 B1 1.3(2) no
C31 N32 C33 C34 -0.4(4) no
C31 N35 C34 C33 -0.2(5) no
C33 C34 N35 C36 174.7(4) no
C34 C33 N32 B1 -171.6(4) no
